data_4082100
loop_
_publ_author_name
'Hong, Jianquan'
'Zhang, Lixin'
'Wang, Kai'
'Chen, Zhenxia'
'Wu, Limin'
'Zhou, Xigeng'

_publ_section_title
;
 Synthesis, Structural Characterization, and Reactivity of Mono(amidinate)
 Rare-Earth-Metal Bis(aminobenzyl) Complexes
;
_journal_issue 24
_journal_name_full Organometallics
_journal_page_first 7312
_journal_paper_doi 10.1021/om400787j
_journal_volume 32
_journal_year 2013
_chemical_formula_sum 'C70 H88 Lu N7 O3'
_chemical_formula_weight 1250.44
_chemical_name_systematic
; 
 ? 
;
_space_group_IT_number 4
_symmetry_cell_setting monoclinic
_symmetry_space_group_name_Hall 'P 2yb'
_symmetry_space_group_name_H-M 'P 1 21 1'
_atom_sites_solution_hydrogens geom
_atom_sites_solution_primary direct
_atom_sites_solution_secondary difmap
_audit_creation_method SHELXL-97
_cell_angle_alpha 90.00
_cell_angle_beta 104.716(4)
_cell_angle_gamma 90.00
_cell_formula_units_Z 2
_cell_length_a 12.511(5)
_cell_length_b 16.499(6)
_cell_length_c 16.071(6)
_cell_measurement_reflns_used 8734
_cell_measurement_temperature 293(2)
_cell_measurement_theta_max 25.40
_cell_measurement_theta_min 2.90
_cell_volume 3209(2)
_computing_cell_refinement 'Bruker SMART'
_computing_data_collection 'Bruker SMART'
_computing_data_reduction 'Bruker SHELXTL'
_computing_molecular_graphics 'Bruker SHELXTL'
_computing_publication_material 'Bruker SHELXTL'
_computing_structure_refinement 'SHELXL-97 (Sheldrick, 1997)'
_computing_structure_solution 'SHELXS-97 (Sheldrick, 1990)'
_diffrn_ambient_temperature 293(2)
_diffrn_measured_fraction_theta_full 0.996
_diffrn_measured_fraction_theta_max 0.996
_diffrn_measurement_device_type 'CCD area detector'
_diffrn_measurement_method 'phi and omega scans'
_diffrn_radiation_monochromator graphite
_diffrn_radiation_source 'fine-focus sealed tube'
_diffrn_radiation_type MoK\a
_diffrn_radiation_wavelength 0.71073
_diffrn_reflns_av_R_equivalents 0.0740
_diffrn_reflns_av_sigmaI/netI 0.0677
_diffrn_reflns_limit_h_max 14
_diffrn_reflns_limit_h_min -14
_diffrn_reflns_limit_k_max 18
_diffrn_reflns_limit_k_min -19
_diffrn_reflns_limit_l_max 19
_diffrn_reflns_limit_l_min -14
_diffrn_reflns_number 13336
_diffrn_reflns_theta_full 25.00
_diffrn_reflns_theta_max 25.00
_diffrn_reflns_theta_min 1.68
_exptl_absorpt_coefficient_mu 1.589
_exptl_absorpt_correction_T_max 0.8573
_exptl_absorpt_correction_T_min 0.6921
_exptl_absorpt_correction_type multi-scan
_exptl_absorpt_process_details sadabs
_exptl_crystal_colour colorless
_exptl_crystal_density_diffrn 1.294
_exptl_crystal_density_method 'not measured'
_exptl_crystal_description block
_exptl_crystal_F_000 1304
_exptl_crystal_size_max 0.25
_exptl_crystal_size_mid 0.15
_exptl_crystal_size_min 0.10
_platon_squeeze_details
;
;
_refine_diff_density_max 2.402
_refine_diff_density_min -1.739
_refine_diff_density_rms 0.131
_refine_ls_abs_structure_details 'Flack H D (1983), Acta Cryst. A39, 876-881'
_refine_ls_abs_structure_Flack -0.059(17)
_refine_ls_extinction_method none
_refine_ls_goodness_of_fit_ref 1.005
_refine_ls_hydrogen_treatment constr
_refine_ls_matrix_type full
_refine_ls_number_parameters 718
_refine_ls_number_reflns 10183
_refine_ls_number_restraints 39
_refine_ls_restrained_S_all 1.005
_refine_ls_R_factor_all 0.0674
_refine_ls_R_factor_gt 0.0611
_refine_ls_shift/su_max 0.000
_refine_ls_shift/su_mean 0.000
_refine_ls_structure_factor_coef Fsqd
_refine_ls_weighting_details 'calc w=1/[\s\^2\^(Fo\^2\^)+(0.0848P)\^2\^+20.1500P] where P=(Fo\^2\^+2Fc\^2\^)/3'
_refine_ls_weighting_scheme calc
_refine_ls_wR_factor_gt 0.1523
_refine_ls_wR_factor_ref 0.1639
_reflns_number_gt 8924
_reflns_number_total 10183
_reflns_threshold_expression >2sigma(I)
_cod_data_source_file om400787j_si_003.cif
_cod_data_source_block complex_5c
_cod_depositor_comments
;
The following automatic conversions were performed:

'_symmetry_cell_setting' value 'Monoclinic' changed to 'monoclinic'
according to /home/saulius/struct/CIF-dictionaries/cif_core.dic
dictionary named 'cif_core.dic' version 2.4.2 from 2011-04-26.

Automatic conversion script
Id: cif_fix_values 1891 2012-01-12 08:04:46Z andrius 
;
_cod_original_sg_symbol_H-M P2(1)
_cod_database_code 4082100

loop_
_symmetry_equiv_pos_as_xyz
'x, y, z'
'-x, y+1/2, -z'

loop_
_atom_site_label
_atom_site_type_symbol
_atom_site_fract_x
_atom_site_fract_y
_atom_site_fract_z
_atom_site_U_iso_or_equiv
_atom_site_adp_type
_atom_site_occupancy
_atom_site_symmetry_multiplicity
_atom_site_calc_flag
_atom_site_refinement_flags
Lu1 Lu 0.34613(3) 0.22954(5) 0.19977(2) 0.03045(13) Uani 1 1 d .
N1 N 0.1898(5) 0.2320(11) 0.2562(4) 0.0319(15) Uani 1 1 d .
N2 N 0.2561(6) 0.1123(5) 0.2300(5) 0.0244(16) Uani 1 1 d .
N3 N 0.0167(14) -0.0391(10) 0.3427(10) 0.096(5) Uani 1 1 d DU
N4 N 0.5040(8) 0.3126(6) 0.2489(6) 0.045(2) Uani 1 1 d .
N5 N 0.6426(13) 0.2143(15) 0.5642(9) 0.112(7) Uani 1 1 d DU
N6 N 0.2758(8) 0.3462(6) 0.1173(6) 0.042(2) Uani 1 1 d .
N7 N 0.3700(13) 0.2998(9) -0.1614(9) 0.084(4) Uani 1 1 d .
O1 O 0.4632(6) 0.2229(10) 0.3345(4) 0.043(2) Uani 1 1 d .
O2 O 0.2939(6) 0.2290(10) 0.0542(4) 0.0548(17) Uani 1 1 d .
O3 O 0.4706(8) 0.1378(5) 0.1607(6) 0.058(2) Uani 1 1 d .
C1 C 0.1829(9) 0.1544(7) 0.2603(6) 0.031(2) Uani 1 1 d .
C2 C 0.0927(11) 0.1091(8) 0.2914(8) 0.040(3) Uani 1 1 d .
H2A H 0.0287 0.1441 0.2839 0.048 Uiso 1 1 calc R
H2B H 0.0704 0.0618 0.2553 0.048 Uiso 1 1 calc R
C3 C 0.1268(11) 0.0825(9) 0.3829(8) 0.044(3) Uani 1 1 d .
C4 C 0.0837(12) 0.0092(9) 0.4077(9) 0.058(4) Uani 1 1 d .
C5 C 0.1089(14) -0.0128(10) 0.4931(10) 0.073(5) Uani 1 1 d .
H5A H 0.0760 -0.0584 0.5099 0.088 Uiso 1 1 calc R
C6 C 0.1835(15) 0.0331(13) 0.5547(10) 0.085(6) Uani 1 1 d .
H6A H 0.2050 0.0158 0.6116 0.102 Uiso 1 1 calc R
C7 C 0.2247(15) 0.1037(11) 0.5307(9) 0.072(5) Uani 1 1 d .
H7A H 0.2719 0.1359 0.5715 0.087 Uiso 1 1 calc R
C8 C 0.1957(13) 0.1268(9) 0.4456(9) 0.057(3) Uani 1 1 d .
H8A H 0.2246 0.1748 0.4302 0.068 Uiso 1 1 calc R
C9 C -0.0991(17) -0.033(2) 0.331(3) 0.27(3) Uani 1 1 d DU
H9A H -0.1196 0.0236 0.3296 0.398 Uiso 1 1 calc R
H9B H -0.1195 -0.0586 0.3785 0.398 Uiso 1 1 calc R
H9C H -0.1366 -0.0583 0.2784 0.398 Uiso 1 1 calc R
C10 C 0.034(3) -0.1204(19) 0.339(3) 0.22(2) Uani 1 1 d .
H10A H -0.0207 -0.1433 0.2919 0.326 Uiso 1 1 calc R
H10B H 0.0273 -0.1450 0.3920 0.326 Uiso 1 1 calc R
H10C H 0.1061 -0.1302 0.3316 0.326 Uiso 1 1 calc R
C11 C 0.1122(10) 0.2897(7) 0.2749(7) 0.039(2) Uani 1 1 d .
C12 C 0.1470(12) 0.3422(8) 0.3422(10) 0.051(3) Uani 1 1 d .
C13 C 0.0729(15) 0.4026(11) 0.3528(11) 0.070(4) Uani 1 1 d .
H13A H 0.0955 0.4400 0.3970 0.084 Uiso 1 1 calc R
C14 C -0.0287(16) 0.4081(11) 0.3015(12) 0.083(5) Uani 1 1 d .
H14A H -0.0761 0.4486 0.3107 0.100 Uiso 1 1 calc R
C15 C -0.0634(13) 0.3546(9) 0.2356(11) 0.069(4) Uani 1 1 d .
H15A H -0.1349 0.3584 0.2008 0.083 Uiso 1 1 calc R
C16 C 0.0064(10) 0.2946(7) 0.2198(7) 0.042(3) Uani 1 1 d .
C17 C 0.2593(11) 0.3437(8) 0.4006(8) 0.053(3) Uani 1 1 d .
H17A H 0.2958 0.2932 0.3913 0.063 Uiso 1 1 calc R
C18 C 0.2610(18) 0.3469(13) 0.4952(11) 0.086(6) Uani 1 1 d .
H18A H 0.2176 0.3031 0.5085 0.129 Uiso 1 1 calc R
H18B H 0.2307 0.3976 0.5076 0.129 Uiso 1 1 calc R
H18C H 0.3358 0.3420 0.5293 0.129 Uiso 1 1 calc R
C19 C 0.3277(13) 0.4129(9) 0.3792(10) 0.071(4) Uani 1 1 d .
H19A H 0.3258 0.4112 0.3192 0.106 Uiso 1 1 calc R
H19B H 0.4027 0.4078 0.4128 0.106 Uiso 1 1 calc R
H19C H 0.2979 0.4636 0.3923 0.106 Uiso 1 1 calc R
C20 C -0.0369(9) 0.2397(12) 0.1406(7) 0.046(3) Uani 1 1 d .
H20A H 0.0108 0.1918 0.1478 0.056 Uiso 1 1 calc R
C21 C -0.1544(14) 0.2105(17) 0.1325(12) 0.101(9) Uani 1 1 d .
H21A H -0.1770 0.1760 0.0831 0.152 Uiso 1 1 calc R
H21B H -0.2031 0.2563 0.1261 0.152 Uiso 1 1 calc R
H21C H -0.1573 0.1808 0.1832 0.152 Uiso 1 1 calc R
C22 C -0.0278(17) 0.2822(11) 0.0598(9) 0.086(5) Uani 1 1 d .
H22A H -0.0537 0.2470 0.0113 0.129 Uiso 1 1 calc R
H22B H 0.0480 0.2962 0.0645 0.129 Uiso 1 1 calc R
H22C H -0.0719 0.3306 0.0519 0.129 Uiso 1 1 calc R
C23 C 0.2539(9) 0.0270(7) 0.2209(7) 0.036(2) Uani 1 1 d .
C24 C 0.3247(13) -0.0210(8) 0.2826(8) 0.054(3) Uani 1 1 d .
C25 C 0.3340(16) -0.1028(8) 0.2688(10) 0.075(5) Uani 1 1 d .
H25A H 0.3844 -0.1338 0.3087 0.090 Uiso 1 1 calc R
C26 C 0.2682(18) -0.1390(9) 0.1957(14) 0.086(5) Uani 1 1 d .
H26A H 0.2740 -0.1943 0.1866 0.103 Uiso 1 1 calc R
C27 C 0.1928(18) -0.0916(11) 0.1356(11) 0.073(5) Uani 1 1 d .
H27A H 0.1453 -0.1161 0.0883 0.088 Uiso 1 1 calc R
C28 C 0.1888(17) -0.0060(13) 0.1469(13) 0.053(5) Uani 1 1 d .
C29 C 0.4021(9) 0.0140(8) 0.3633(8) 0.044(3) Uani 1 1 d .
H29A H 0.3794 0.0701 0.3692 0.053 Uiso 1 1 calc R
C30 C 0.5184(12) 0.0156(11) 0.3562(11) 0.073(4) Uani 1 1 d .
H30A H 0.5650 0.0389 0.4074 0.110 Uiso 1 1 calc R
H30B H 0.5228 0.0475 0.3073 0.110 Uiso 1 1 calc R
H30C H 0.5424 -0.0387 0.3493 0.110 Uiso 1 1 calc R
C31 C 0.3944(13) -0.0318(9) 0.4440(9) 0.065(4) Uani 1 1 d .
H31A H 0.4439 -0.0079 0.4935 0.098 Uiso 1 1 calc R
H31B H 0.4143 -0.0875 0.4393 0.098 Uiso 1 1 calc R
H31C H 0.3201 -0.0289 0.4501 0.098 Uiso 1 1 calc R
C32 C 0.1038(12) 0.0398(9) 0.0792(8) 0.058(3) Uani 1 1 d .
H32A H 0.1079 0.0967 0.0976 0.070 Uiso 1 1 calc R
C33 C 0.1285(15) 0.0383(12) -0.0106(10) 0.083(5) Uani 1 1 d .
H33A H 0.0730 0.0688 -0.0506 0.125 Uiso 1 1 calc R
H33B H 0.1281 -0.0167 -0.0301 0.125 Uiso 1 1 calc R
H33C H 0.1998 0.0619 -0.0066 0.125 Uiso 1 1 calc R
C34 C -0.0130(13) 0.0134(12) 0.0690(10) 0.082(5) Uani 1 1 d .
H34A H -0.0306 0.0155 0.1237 0.122 Uiso 1 1 calc R
H34B H -0.0219 -0.0411 0.0474 0.122 Uiso 1 1 calc R
H34C H -0.0617 0.0487 0.0292 0.122 Uiso 1 1 calc R
C35 C 0.5257(10) 0.2826(7) 0.3253(7) 0.041(3) Uani 1 1 d .
C36 C 0.6087(12) 0.3101(9) 0.4039(8) 0.056(3) Uani 1 1 d .
H36A H 0.6369 0.3624 0.3921 0.068 Uiso 1 1 calc R
H36B H 0.5716 0.3176 0.4495 0.068 Uiso 1 1 calc R
C37 C 0.7034(10) 0.2549(7) 0.4354(8) 0.091(6) Uani 1 1 d GU
C38 C 0.7187(11) 0.2078(7) 0.5092(7) 0.084(6) Uani 1 1 d G
C39 C 0.8128(14) 0.1601(10) 0.5357(9) 0.163(11) Uani 1 1 d GU
H39A H 0.8230 0.1286 0.5851 0.195 Uiso 1 1 calc R
C40 C 0.8917(12) 0.1595(12) 0.4884(13) 0.202(13) Uani 1 1 d GU
H40A H 0.9546 0.1276 0.5062 0.243 Uiso 1 1 calc R
C41 C 0.8764(12) 0.2066(12) 0.4146(13) 0.168(11) Uani 1 1 d GU
H41A H 0.9292 0.2062 0.3830 0.202 Uiso 1 1 calc R
C42 C 0.7823(13) 0.2543(10) 0.3881(9) 0.129(11) Uani 1 1 d G
H42A H 0.7720 0.2857 0.3387 0.155 Uiso 1 1 calc R
C43 C 0.5391(18) 0.177(2) 0.5319(15) 0.174(15) Uani 1 1 d DU
H43A H 0.4960 0.1819 0.5732 0.261 Uiso 1 1 calc R
H43B H 0.5496 0.1207 0.5212 0.261 Uiso 1 1 calc R
H43C H 0.5011 0.2030 0.4792 0.261 Uiso 1 1 calc R
C44 C 0.687(2) 0.1873(16) 0.6487(14) 0.148(11) Uani 1 1 d D
H44A H 0.6316 0.1909 0.6804 0.222 Uiso 1 1 calc R
H44B H 0.7491 0.2204 0.6758 0.222 Uiso 1 1 calc R
H44C H 0.7103 0.1319 0.6476 0.222 Uiso 1 1 calc R
C45 C 0.5572(10) 0.3826(7) 0.2227(8) 0.047(3) Uani 1 1 d .
C46 C 0.5636(14) 0.4558(9) 0.2631(10) 0.070(4) Uani 1 1 d .
H46A H 0.5368 0.4620 0.3116 0.085 Uiso 1 1 calc R
C47 C 0.6103(19) 0.5205(11) 0.2310(12) 0.103(7) Uani 1 1 d .
H47A H 0.6139 0.5707 0.2578 0.124 Uiso 1 1 calc R
C48 C 0.6510(17) 0.5119(15) 0.1606(14) 0.105(8) Uani 1 1 d .
H48A H 0.6813 0.5565 0.1396 0.126 Uiso 1 1 calc R
C49 C 0.6481(13) 0.4405(13) 0.1215(13) 0.081(6) Uani 1 1 d .
H49A H 0.6785 0.4338 0.0748 0.097 Uiso 1 1 calc R
C50 C 0.5983(15) 0.3763(12) 0.1529(11) 0.063(5) Uani 1 1 d .
H50A H 0.5929 0.3267 0.1246 0.076 Uiso 1 1 calc R
C51 C 0.2704(10) 0.3064(7) 0.0454(7) 0.043(3) Uani 1 1 d .
C52 C 0.2407(16) 0.3444(8) -0.0433(8) 0.072(5) Uani 1 1 d .
H52A H 0.1832 0.3844 -0.0454 0.086 Uiso 1 1 calc R
H52B H 0.3050 0.3728 -0.0516 0.086 Uiso 1 1 calc R
C53 C 0.2017(13) 0.2866(9) -0.1166(8) 0.061(4) Uani 1 1 d .
C54 C 0.2618(14) 0.2675(8) -0.1751(8) 0.060(4) Uani 1 1 d .
C55 C 0.214(2) 0.2184(16) -0.2442(11) 0.087(6) Uani 1 1 d .
H55A H 0.2564 0.2059 -0.2825 0.104 Uiso 1 1 calc R
C56 C 0.116(3) 0.1884(13) -0.2598(14) 0.124(10) Uani 1 1 d .
H56A H 0.0867 0.1566 -0.3081 0.149 Uiso 1 1 calc R
C57 C 0.0558(19) 0.2065(14) -0.2007(15) 0.116(9) Uani 1 1 d U
H57A H -0.0147 0.1846 -0.2089 0.139 Uiso 1 1 calc R
C58 C 0.0954(14) 0.2549(11) -0.1308(11) 0.084(6) Uani 1 1 d U
H58A H 0.0519 0.2666 -0.0932 0.100 Uiso 1 1 calc R
C59 C 0.4563(17) 0.2604(15) -0.0933(14) 0.123(10) Uani 1 1 d .
H59A H 0.4306 0.2553 -0.0421 0.185 Uiso 1 1 calc R
H59B H 0.5222 0.2928 -0.0812 0.185 Uiso 1 1 calc R
H59C H 0.4721 0.2076 -0.1123 0.185 Uiso 1 1 calc R
C60 C 0.404(2) 0.3115(18) -0.2414(16) 0.149(11) Uani 1 1 d .
H60A H 0.3464 0.3382 -0.2831 0.224 Uiso 1 1 calc R
H60B H 0.4194 0.2598 -0.2634 0.224 Uiso 1 1 calc R
H60C H 0.4700 0.3443 -0.2300 0.224 Uiso 1 1 calc R
C61 C 0.2596(12) 0.4311(7) 0.1199(7) 0.048(3) Uani 1 1 d .
C62 C 0.1785(18) 0.4608(11) 0.1560(12) 0.052(5) Uani 1 1 d .
H62A H 0.1328 0.4243 0.1746 0.063 Uiso 1 1 calc R
C63 C 0.1632(18) 0.5410(11) 0.1652(11) 0.074(5) Uani 1 1 d .
H63A H 0.1084 0.5595 0.1902 0.089 Uiso 1 1 calc R
C64 C 0.233(2) 0.5964(10) 0.1358(12) 0.086(7) Uani 1 1 d .
H64A H 0.2241 0.6519 0.1419 0.104 Uiso 1 1 calc R
C65 C 0.3092(16) 0.5686(10) 0.0998(12) 0.081(5) Uani 1 1 d .
H65A H 0.3527 0.6052 0.0790 0.097 Uiso 1 1 calc R
C66 C 0.3262(12) 0.4872(8) 0.0922(10) 0.062(4) Uani 1 1 d .
H66A H 0.3824 0.4693 0.0684 0.074 Uiso 1 1 calc R
C67 C 0.4388(13) 0.0758(9) 0.0972(10) 0.064(4) Uani 1 1 d U
H67A H 0.4170 0.0999 0.0403 0.077 Uiso 1 1 calc R
H67B H 0.3765 0.0457 0.1068 0.077 Uiso 1 1 calc R
C68 C 0.531(2) 0.0226(18) 0.1031(19) 0.137(9) Uani 1 1 d U
H68A H 0.5191 -0.0278 0.1303 0.164 Uiso 1 1 calc R
H68B H 0.5393 0.0104 0.0460 0.164 Uiso 1 1 calc R
C69 C 0.626(2) 0.0604(14) 0.151(2) 0.120(11) Uani 1 1 d .
H69A H 0.6763 0.0707 0.1155 0.145 Uiso 1 1 calc R
H69B H 0.6629 0.0255 0.1984 0.145 Uiso 1 1 calc R
C70 C 0.5946(12) 0.1403(10) 0.1869(14) 0.080(5) Uani 1 1 d .
H70A H 0.6223 0.1428 0.2490 0.096 Uiso 1 1 calc R
H70B H 0.6226 0.1864 0.1614 0.096 Uiso 1 1 calc R

loop_
_atom_site_aniso_label
_atom_site_aniso_U_11
_atom_site_aniso_U_22
_atom_site_aniso_U_33
_atom_site_aniso_U_23
_atom_site_aniso_U_13
_atom_site_aniso_U_12
Lu1 0.0328(2) 0.02842(19) 0.03076(18) 0.0004(3) 0.00924(13) -0.0017(4)
N1 0.028(3) 0.034(5) 0.035(3) 0.000(8) 0.011(3) 0.005(8)
N2 0.018(4) 0.033(4) 0.027(4) 0.009(3) 0.015(3) 0.000(3)
N3 0.112(11) 0.098(12) 0.077(9) 0.024(8) 0.023(9) -0.053(10)
N4 0.048(6) 0.040(5) 0.041(5) -0.001(4) 0.002(4) -0.017(4)
N5 0.109(10) 0.15(2) 0.080(9) -0.025(13) 0.029(8) 0.036(14)
N6 0.052(6) 0.040(5) 0.035(5) 0.004(4) 0.013(4) 0.006(4)
N7 0.097(11) 0.078(9) 0.083(9) 0.003(8) 0.034(8) -0.006(9)
O1 0.047(4) 0.047(6) 0.031(3) 0.004(6) 0.004(3) -0.014(7)
O2 0.090(5) 0.038(4) 0.035(3) -0.001(8) 0.013(3) 0.003(10)
O3 0.062(6) 0.052(5) 0.065(6) -0.028(4) 0.022(5) -0.005(4)
C1 0.029(6) 0.042(7) 0.022(5) 0.006(4) 0.008(4) -0.008(5)
C2 0.041(7) 0.041(7) 0.041(6) 0.003(5) 0.016(5) -0.009(5)
C3 0.044(8) 0.053(8) 0.036(7) 0.002(6) 0.015(6) 0.004(6)
C4 0.059(8) 0.066(9) 0.050(7) 0.019(7) 0.016(6) -0.012(7)
C5 0.080(11) 0.083(11) 0.063(9) 0.021(8) 0.031(8) -0.026(9)
C6 0.084(12) 0.134(16) 0.041(8) 0.024(9) 0.020(8) -0.019(11)
C7 0.086(12) 0.093(12) 0.036(8) -0.002(8) 0.010(7) -0.003(9)
C8 0.075(10) 0.055(8) 0.042(7) 0.002(6) 0.019(7) -0.013(7)
C9 0.084(12) 0.24(4) 0.41(7) -0.16(4) -0.04(3) -0.04(2)
C10 0.17(3) 0.11(2) 0.34(6) -0.06(3) 0.00(4) -0.01(2)
C11 0.036(6) 0.044(7) 0.042(6) 0.005(5) 0.022(5) 0.007(5)
C12 0.056(9) 0.050(8) 0.051(8) -0.012(7) 0.023(7) 0.000(6)
C13 0.065(11) 0.069(11) 0.077(11) -0.020(9) 0.022(9) 0.013(9)
C14 0.088(13) 0.073(11) 0.095(12) -0.028(9) 0.034(10) 0.032(10)
C15 0.059(9) 0.066(9) 0.087(11) 0.001(8) 0.027(8) 0.016(7)
C16 0.045(7) 0.036(6) 0.047(6) -0.002(5) 0.016(5) 0.000(5)
C17 0.062(9) 0.044(7) 0.047(7) -0.017(6) 0.005(6) 0.007(6)
C18 0.099(15) 0.102(14) 0.060(11) -0.032(10) 0.026(10) -0.013(11)
C19 0.063(10) 0.061(9) 0.077(10) -0.006(8) -0.004(8) 0.000(8)
C20 0.042(5) 0.051(10) 0.046(5) 0.002(7) 0.011(4) 0.001(7)
C21 0.075(10) 0.14(3) 0.091(11) -0.020(13) 0.022(9) -0.028(14)
C22 0.124(16) 0.082(12) 0.048(8) 0.014(8) 0.014(9) -0.012(11)
C23 0.036(6) 0.039(6) 0.038(6) 0.001(5) 0.018(5) -0.001(5)
C24 0.078(10) 0.038(7) 0.046(7) 0.005(5) 0.014(6) 0.004(6)
C25 0.118(14) 0.026(7) 0.074(10) 0.004(6) 0.013(9) 0.013(8)
C26 0.115(16) 0.032(8) 0.114(15) -0.006(9) 0.037(13) -0.004(9)
C27 0.113(16) 0.047(10) 0.055(10) -0.015(8) 0.014(10) -0.010(10)
C28 0.049(10) 0.059(12) 0.049(10) -0.010(8) 0.007(8) -0.012(9)
C29 0.032(6) 0.046(7) 0.051(7) 0.003(5) 0.004(5) 0.001(5)
C30 0.050(9) 0.089(12) 0.078(10) 0.005(9) 0.011(7) -0.002(8)
C31 0.065(9) 0.067(9) 0.058(8) 0.022(7) 0.005(7) 0.003(7)
C32 0.057(8) 0.062(9) 0.048(7) -0.009(6) 0.001(6) 0.011(7)
C33 0.087(12) 0.104(14) 0.054(9) 0.001(8) 0.010(8) -0.020(10)
C34 0.064(10) 0.118(15) 0.060(9) -0.018(9) 0.010(8) -0.009(10)
C35 0.040(7) 0.033(6) 0.047(7) 0.001(5) 0.009(5) 0.008(5)
C36 0.064(9) 0.056(8) 0.046(7) -0.001(6) 0.009(6) -0.007(7)
C37 0.094(9) 0.086(10) 0.083(8) -0.015(7) 0.006(7) -0.004(7)
C38 0.114(13) 0.069(15) 0.058(8) -0.019(7) 0.003(8) 0.024(9)
C39 0.14(2) 0.21(3) 0.113(19) 0.007(19) -0.015(13) 0.08(2)
C40 0.207(16) 0.214(16) 0.191(14) 0.011(9) 0.059(10) 0.011(10)
C41 0.161(14) 0.176(15) 0.174(13) 0.003(9) 0.055(10) 0.011(9)
C42 0.070(12) 0.17(3) 0.17(2) -0.013(17) 0.063(13) 0.002(13)
C43 0.095(15) 0.32(5) 0.093(16) -0.06(2) -0.009(14) 0.037(17)
C44 0.18(3) 0.14(2) 0.118(19) 0.053(16) 0.040(19) -0.019(19)
C45 0.034(6) 0.042(7) 0.055(7) 0.009(5) -0.009(5) -0.010(5)
C46 0.086(11) 0.053(9) 0.060(8) 0.004(7) -0.005(8) -0.018(8)
C47 0.134(18) 0.073(12) 0.077(12) 0.009(9) -0.019(12) -0.054(12)
C48 0.103(15) 0.108(17) 0.095(15) 0.047(13) 0.009(12) -0.049(13)
C49 0.043(9) 0.088(13) 0.114(14) 0.053(12) 0.022(9) 0.009(9)
C50 0.066(11) 0.061(11) 0.060(9) 0.024(7) 0.012(8) -0.002(8)
C51 0.042(7) 0.042(7) 0.041(6) 0.009(5) 0.007(5) 0.005(5)
C52 0.133(15) 0.044(8) 0.045(7) 0.014(6) 0.032(8) 0.030(8)
C53 0.087(11) 0.058(8) 0.041(7) 0.016(6) 0.021(7) 0.012(7)
C54 0.088(11) 0.051(7) 0.042(7) 0.011(6) 0.020(7) 0.012(7)
C55 0.138(15) 0.063(15) 0.058(8) -0.018(11) 0.021(9) 0.018(15)
C56 0.21(3) 0.074(13) 0.061(12) 0.000(9) -0.012(16) 0.001(16)
C57 0.103(14) 0.13(3) 0.095(13) 0.036(10) -0.013(12) -0.043(15)
C58 0.063(9) 0.12(2) 0.070(9) 0.028(8) 0.019(8) -0.010(9)
C59 0.078(12) 0.17(3) 0.121(16) 0.035(16) 0.028(12) 0.017(14)
C60 0.17(3) 0.18(3) 0.14(2) -0.009(19) 0.11(2) -0.05(2)
C61 0.073(9) 0.033(6) 0.032(6) 0.003(5) 0.003(6) -0.001(6)
C62 0.072(13) 0.034(9) 0.050(10) -0.007(7) 0.015(9) 0.010(8)
C63 0.109(15) 0.046(9) 0.065(11) -0.008(8) 0.015(10) 0.014(9)
C64 0.135(18) 0.023(8) 0.080(12) -0.012(8) -0.013(12) 0.001(9)
C65 0.094(13) 0.056(10) 0.082(11) 0.006(8) 0.004(10) -0.017(9)
C66 0.059(9) 0.041(7) 0.079(10) 0.019(7) 0.009(7) 0.000(6)
C67 0.069(7) 0.061(7) 0.063(7) -0.016(6) 0.017(6) 0.007(6)
C68 0.133(12) 0.130(12) 0.140(12) -0.019(9) 0.022(9) 0.018(9)
C69 0.12(2) 0.060(14) 0.22(3) -0.024(16) 0.11(2) 0.002(13)
C70 0.042(8) 0.071(11) 0.134(15) -0.017(11) 0.034(9) 0.006(7)

loop_
_atom_type_symbol
_atom_type_description
_atom_type_scat_dispersion_real
_atom_type_scat_dispersion_imag
_atom_type_scat_source
C C 0.0033 0.0016 'International Tables Vol C Tables 4.2.6.8 and 6.1.1.4'
H H 0.0000 0.0000 'International Tables Vol C Tables 4.2.6.8 and 6.1.1.4'
N N 0.0061 0.0033 'International Tables Vol C Tables 4.2.6.8 and 6.1.1.4'
O O 0.0106 0.0060 'International Tables Vol C Tables 4.2.6.8 and 6.1.1.4'
Lu Lu -0.4720 5.8584 'International Tables Vol C Tables 4.2.6.8 and 6.1.1.4'

loop_
_geom_angle_atom_site_label_1
_geom_angle_atom_site_label_2
_geom_angle_atom_site_label_3
_geom_angle
O2 Lu1 O1 157.7(3)
O2 Lu1 N2 100.5(4)
O1 Lu1 N2 89.4(4)
O2 Lu1 N1 110.4(3)
O1 Lu1 N1 91.8(2)
N2 Lu1 N1 56.4(5)
O2 Lu1 O3 76.1(4)
O1 Lu1 O3 85.1(4)
N2 Lu1 O3 84.9(3)
N1 Lu1 O3 141.2(5)
O2 Lu1 N4 110.1(4)
O1 Lu1 N4 55.5(4)
N2 Lu1 N4 144.1(3)
N1 Lu1 N4 124.4(4)
O3 Lu1 N4 84.8(3)
O2 Lu1 N6 57.2(5)
O1 Lu1 N6 128.6(5)
N2 Lu1 N6 130.8(3)
N1 Lu1 N6 88.5(4)
O3 Lu1 N6 123.1(3)
N4 Lu1 N6 82.9(3)
O2 Lu1 C51 28.5(5)
O1 Lu1 C51 150.7(5)
N2 Lu1 C51 119.7(3)
N1 Lu1 C51 102.2(3)
O3 Lu1 C51 99.0(3)
N4 Lu1 C51 95.8(3)
N6 Lu1 C51 28.8(3)
O2 Lu1 C35 136.6(4)
O1 Lu1 C35 27.7(4)
N2 Lu1 C35 117.1(3)
N1 Lu1 C35 108.4(3)
O3 Lu1 C35 85.9(3)
N4 Lu1 C35 27.9(3)
N6 Lu1 C35 105.6(3)
C51 Lu1 C35 123.2(4)
O2 Lu1 C1 108.4(3)
O1 Lu1 C1 89.9(3)
N2 Lu1 C1 28.8(3)
N1 Lu1 C1 27.6(5)
O3 Lu1 C1 113.6(3)
N4 Lu1 C1 140.3(3)
N6 Lu1 C1 110.9(3)
C51 Lu1 C1 114.2(3)
C35 Lu1 C1 115.0(3)
C1 N1 C11 125.9(10)
C1 N1 Lu1 94.4(7)
C11 N1 Lu1 139.4(11)
C1 N2 C23 123.9(8)
C1 N2 Lu1 93.3(6)
C23 N2 Lu1 142.7(6)
C10 N3 C4 121(2)
C10 N3 C9 103(2)
C4 N3 C9 116.6(19)
C35 N4 C45 125.7(10)
C35 N4 Lu1 92.9(7)
C45 N4 Lu1 140.4(7)
C44 N5 C43 109(2)
C44 N5 C38 113.9(17)
C43 N5 C38 115.1(17)
C51 N6 C61 122.9(9)
C51 N6 Lu1 90.9(7)
C61 N6 Lu1 145.0(7)
C54 N7 C60 113.3(17)
C54 N7 C59 116.0(14)
C60 N7 C59 112.7(18)
C35 O1 Lu1 96.7(7)
C51 O2 Lu1 96.0(8)
C67 O3 C70 107.5(11)
C67 O3 Lu1 124.4(8)
C70 O3 Lu1 127.6(8)
N1 C1 N2 115.9(8)
N1 C1 C2 124.4(10)
N2 C1 C2 119.5(10)
N1 C1 Lu1 58.0(5)
N2 C1 Lu1 57.9(5)
C2 C1 Lu1 177.3(8)
C3 C2 C1 114.5(11)
C3 C2 H2A 108.6
C1 C2 H2A 108.6
C3 C2 H2B 108.6
C1 C2 H2B 108.6
H2A C2 H2B 107.6
C8 C3 C4 117.7(12)
C8 C3 C2 122.7(13)
C4 C3 C2 119.6(12)
C5 C4 N3 122.2(13)
C5 C4 C3 119.8(13)
N3 C4 C3 118.1(12)
C4 C5 C6 120.4(13)
C4 C5 H5A 119.8
C6 C5 H5A 119.8
C7 C6 C5 119.5(13)
C7 C6 H6A 120.3
C5 C6 H6A 120.3
C6 C7 C8 119.5(15)
C6 C7 H7A 120.2
C8 C7 H7A 120.2
C3 C8 C7 123.0(14)
C3 C8 H8A 118.5
C7 C8 H8A 118.5
N3 C9 H9A 109.5
N3 C9 H9B 109.5
H9A C9 H9B 109.5
N3 C9 H9C 109.5
H9A C9 H9C 109.5
H9B C9 H9C 109.5
N3 C10 H10A 109.5
N3 C10 H10B 109.5
H10A C10 H10B 109.5
N3 C10 H10C 109.5
H10A C10 H10C 109.5
H10B C10 H10C 109.5
C12 C11 C16 121.7(11)
C12 C11 N1 119.1(11)
C16 C11 N1 119.1(10)
C11 C12 C13 117.4(15)
C11 C12 C17 125.0(12)
C13 C12 C17 117.5(13)
C14 C13 C12 122.1(15)
C14 C13 H13A 119.0
C12 C13 H13A 119.0
C13 C14 C15 120.1(14)
C13 C14 H14A 119.9
C15 C14 H14A 119.9
C14 C15 C16 121.0(15)
C14 C15 H15A 119.5
C16 C15 H15A 119.5
C15 C16 C11 117.7(12)
C15 C16 C20 117.7(12)
C11 C16 C20 124.6(11)
C12 C17 C18 114.0(14)
C12 C17 C19 111.7(12)
C18 C17 C19 109.6(12)
C12 C17 H17A 107.1
C18 C17 H17A 107.1
C19 C17 H17A 107.1
C17 C18 H18A 109.5
C17 C18 H18B 109.5
H18A C18 H18B 109.5
C17 C18 H18C 109.5
H18A C18 H18C 109.5
H18B C18 H18C 109.5
C17 C19 H19A 109.5
C17 C19 H19B 109.5
H19A C19 H19B 109.5
C17 C19 H19C 109.5
H19A C19 H19C 109.5
H19B C19 H19C 109.5
C22 C20 C21 110.9(13)
C22 C20 C16 110.5(15)
C21 C20 C16 112.7(12)
C22 C20 H20A 107.5
C21 C20 H20A 107.5
C16 C20 H20A 107.5
C20 C21 H21A 109.5
C20 C21 H21B 109.5
H21A C21 H21B 109.5
C20 C21 H21C 109.5
H21A C21 H21C 109.5
H21B C21 H21C 109.5
C20 C22 H22A 109.5
C20 C22 H22B 109.5
H22A C22 H22B 109.5
C20 C22 H22C 109.5
H22A C22 H22C 109.5
H22B C22 H22C 109.5
C28 C23 C24 121.3(13)
C28 C23 N2 118.5(12)
C24 C23 N2 119.9(10)
C25 C24 C23 120.4(13)
C25 C24 C29 116.6(13)
C23 C24 C29 122.8(11)
C24 C25 C26 120.2(15)
C24 C25 H25A 119.9
C26 C25 H25A 119.9
C25 C26 C27 119.5(15)
C25 C26 H26A 120.2
C27 C26 H26A 120.2
C26 C27 C28 120.2(17)
C26 C27 H27A 119.9
C28 C27 H27A 119.9
C23 C28 C27 118.1(18)
C23 C28 C32 125.3(16)
C27 C28 C32 116.3(16)
C30 C29 C24 111.3(12)
C30 C29 C31 110.4(12)
C24 C29 C31 111.9(11)
C30 C29 H29A 107.7
C24 C29 H29A 107.7
C31 C29 H29A 107.7
C29 C30 H30A 109.5
C29 C30 H30B 109.5
H30A C30 H30B 109.5
C29 C30 H30C 109.5
H30A C30 H30C 109.5
H30B C30 H30C 109.5
C29 C31 H31A 109.5
C29 C31 H31B 109.5
H31A C31 H31B 109.5
C29 C31 H31C 109.5
H31A C31 H31C 109.5
H31B C31 H31C 109.5
C34 C32 C28 114.9(15)
C34 C32 C33 108.3(12)
C28 C32 C33 112.9(14)
C34 C32 H32A 106.7
C28 C32 H32A 106.7
C33 C32 H32A 106.7
C32 C33 H33A 109.5
C32 C33 H33B 109.5
H33A C33 H33B 109.5
C32 C33 H33C 109.5
H33A C33 H33C 109.5
H33B C33 H33C 109.5
C32 C34 H34A 109.5
C32 C34 H34B 109.5
H34A C34 H34B 109.5
C32 C34 H34C 109.5
H34A C34 H34C 109.5
H34B C34 H34C 109.5
N4 C35 O1 114.6(10)
N4 C35 C36 128.6(11)
O1 C35 C36 116.7(10)
N4 C35 Lu1 59.3(6)
O1 C35 Lu1 55.6(5)
C36 C35 Lu1 169.3(9)
C37 C36 C35 115.4(12)
C37 C36 H36A 108.4
C35 C36 H36A 108.4
C37 C36 H36B 108.4
C35 C36 H36B 108.4
H36A C36 H36B 107.5
C38 C37 C42 120.0
C38 C37 C36 124.1(10)
C42 C37 C36 115.9(10)
C37 C38 C39 120.0
C37 C38 N5 120.4(12)
C39 C38 N5 119.2(12)
C38 C39 C40 120.0
C38 C39 H39A 120.0
C40 C39 H39A 120.0
C41 C40 C39 120.0
C41 C40 H40A 120.0
C39 C40 H40A 120.0
C42 C41 C40 120.0
C42 C41 H41A 120.0
C40 C41 H41A 120.0
C41 C42 C37 120.0
C41 C42 H42A 120.0
C37 C42 H42A 120.0
N5 C43 H43A 109.5
N5 C43 H43B 109.5
H43A C43 H43B 109.5
N5 C43 H43C 109.5
H43A C43 H43C 109.5
H43B C43 H43C 109.5
N5 C44 H44A 109.5
N5 C44 H44B 109.5
H44A C44 H44B 109.5
N5 C44 H44C 109.5
H44A C44 H44C 109.5
H44B C44 H44C 109.5
C50 C45 C46 118.3(14)
C50 C45 N4 118.7(13)
C46 C45 N4 123.0(13)
C45 C46 C47 119.2(17)
C45 C46 H46A 120.4
C47 C46 H46A 120.4
C48 C47 C46 120.9(19)
C48 C47 H47A 119.5
C46 C47 H47A 119.5
C49 C48 C47 120.9(17)
C49 C48 H48A 119.5
C47 C48 H48A 119.5
C48 C49 C50 117.7(19)
C48 C49 H49A 121.2
C50 C49 H49A 121.2
C45 C50 C49 123.0(19)
C45 C50 H50A 118.5
C49 C50 H50A 118.5
O2 C51 N6 115.6(9)
O2 C51 C52 119.9(10)
N6 C51 C52 124.5(11)
O2 C51 Lu1 55.5(5)
N6 C51 Lu1 60.4(6)
C52 C51 Lu1 172.8(9)
C53 C52 C51 115.5(11)
C53 C52 H52A 108.4
C51 C52 H52A 108.4
C53 C52 H52B 108.4
C51 C52 H52B 108.4
H52A C52 H52B 107.5
C54 C53 C58 117.8(15)
C54 C53 C52 123.7(15)
C58 C53 C52 118.3(15)
C53 C54 C55 118.8(17)
C53 C54 N7 118.2(14)
C55 C54 N7 123.0(16)
C56 C55 C54 125(2)
C56 C55 H55A 117.4
C54 C55 H55A 117.4
C55 C56 C57 116(2)
C55 C56 H56A 122.0
C57 C56 H56A 122.0
C58 C57 C56 123(2)
C58 C57 H57A 118.5
C56 C57 H57A 118.5
C57 C58 C53 119.1(17)
C57 C58 H58A 120.4
C53 C58 H58A 120.4
N7 C59 H59A 109.5
N7 C59 H59B 109.5
H59A C59 H59B 109.5
N7 C59 H59C 109.5
H59A C59 H59C 109.5
H59B C59 H59C 109.5
N7 C60 H60A 109.5
N7 C60 H60B 109.5
H60A C60 H60B 109.5
N7 C60 H60C 109.5
H60A C60 H60C 109.5
H60B C60 H60C 109.5
C62 C61 C66 117.5(13)
C62 C61 N6 119.3(13)
C66 C61 N6 123.1(13)
C63 C62 C61 122(2)
C63 C62 H62A 118.9
C61 C62 H62A 118.9
C62 C63 C64 119(2)
C62 C63 H63A 120.7
C64 C63 H63A 120.7
C65 C64 C63 119.6(15)
C65 C64 H64A 120.2
C63 C64 H64A 120.2
C64 C65 C66 121.7(17)
C64 C65 H65A 119.2
C66 C65 H65A 119.2
C65 C66 C61 120.4(16)
C65 C66 H66A 119.8
C61 C66 H66A 119.8
O3 C67 C68 108.5(16)
O3 C67 H67A 110.0
C68 C67 H67A 110.0
O3 C67 H67B 110.0
C68 C67 H67B 110.0
H67A C67 H67B 108.4
C69 C68 C67 109(2)
C69 C68 H68A 109.9
C67 C68 H68A 109.9
C69 C68 H68B 109.9
C67 C68 H68B 109.9
H68A C68 H68B 108.3
C68 C69 C70 109(2)
C68 C69 H69A 109.8
C70 C69 H69A 109.8
C68 C69 H69B 109.8
C70 C69 H69B 109.8
H69A C69 H69B 108.2
O3 C70 C69 102.5(15)
O3 C70 H70A 111.3
C69 C70 H70A 111.3
O3 C70 H70B 111.3
C69 C70 H70B 111.3
H70A C70 H70B 109.2

loop_
_geom_bond_atom_site_label_1
_geom_bond_atom_site_label_2
_geom_bond_distance
Lu1 O2 2.264(6)
Lu1 O1 2.287(6)
Lu1 N2 2.350(7)
Lu1 N1 2.355(6)
Lu1 O3 2.368(9)
Lu1 N4 2.369(9)
Lu1 N6 2.375(9)
Lu1 C51 2.732(11)
Lu1 C35 2.753(12)
Lu1 C1 2.768(10)
N1 C1 1.29(2)
N1 C11 1.444(16)
N2 C1 1.336(13)
N2 C23 1.415(13)
N3 C10 1.36(3)
N3 C4 1.41(2)
N3 C9 1.418(18)
N4 C35 1.288(14)
N4 C45 1.446(14)
N5 C44 1.403(16)
N5 C43 1.408(17)
N5 C38 1.459(18)
N6 C51 1.315(15)
N6 C61 1.417(15)
N7 C54 1.42(2)
N7 C60 1.47(2)
N7 C59 1.48(2)
O1 C35 1.288(17)
O2 C51 1.31(2)
O3 C67 1.428(16)
O3 C70 1.501(17)
C1 C2 1.539(14)
C2 C3 1.490(17)
C2 H2A 0.9700
C2 H2B 0.9700
C3 C8 1.361(19)
C3 C4 1.42(2)
C4 C5 1.377(19)
C5 C6 1.40(2)
C5 H5A 0.9300
C6 C7 1.37(2)
C6 H6A 0.9300
C7 C8 1.38(2)
C7 H7A 0.9300
C8 H8A 0.9300
C9 H9A 0.9600
C9 H9B 0.9600
C9 H9C 0.9600
C10 H10A 0.9600
C10 H10B 0.9600
C10 H10C 0.9600
C11 C12 1.368(19)
C11 C16 1.395(17)
C12 C13 1.40(2)
C12 C17 1.48(2)
C13 C14 1.33(2)
C13 H13A 0.9300
C14 C15 1.36(2)
C14 H14A 0.9300
C15 C16 1.386(18)
C15 H15A 0.9300
C16 C20 1.543(18)
C17 C18 1.52(2)
C17 C19 1.52(2)
C17 H17A 0.9800
C18 H18A 0.9600
C18 H18B 0.9600
C18 H18C 0.9600
C19 H19A 0.9600
C19 H19B 0.9600
C19 H19C 0.9600
C20 C22 1.506(19)
C20 C21 1.52(2)
C20 H20A 0.9800
C21 H21A 0.9600
C21 H21B 0.9600
C21 H21C 0.9600
C22 H22A 0.9600
C22 H22B 0.9600
C22 H22C 0.9600
C23 C28 1.37(2)
C23 C24 1.396(17)
C24 C25 1.378(18)
C24 C29 1.522(18)
C25 C26 1.39(3)
C25 H25A 0.9300
C26 C27 1.40(3)
C26 H26A 0.9300
C27 C28 1.43(3)
C27 H27A 0.9300
C28 C32 1.52(2)
C29 C30 1.489(19)
C29 C31 1.526(17)
C29 H29A 0.9800
C30 H30A 0.9600
C30 H30B 0.9600
C30 H30C 0.9600
C31 H31A 0.9600
C31 H31B 0.9600
C31 H31C 0.9600
C32 C34 1.49(2)
C32 C33 1.55(2)
C32 H32A 0.9800
C33 H33A 0.9600
C33 H33B 0.9600
C33 H33C 0.9600
C34 H34A 0.9600
C34 H34B 0.9600
C34 H34C 0.9600
C35 C36 1.488(17)
C36 C37 1.478(17)
C36 H36A 0.9700
C36 H36B 0.9700
C37 C38 1.3900
C37 C42 1.3900
C38 C39 1.3900
C39 C40 1.3900
C39 H39A 0.9300
C40 C41 1.3900
C40 H40A 0.9300
C41 C42 1.3900
C41 H41A 0.9300
C42 H42A 0.9300
C43 H43A 0.9600
C43 H43B 0.9600
C43 H43C 0.9600
C44 H44A 0.9600
C44 H44B 0.9600
C44 H44C 0.9600
C45 C50 1.35(2)
C45 C46 1.36(2)
C46 C47 1.38(2)
C46 H46A 0.9300
C47 C48 1.36(3)
C47 H47A 0.9300
C48 C49 1.33(3)
C48 H48A 0.9300
C49 C50 1.39(2)
C49 H49A 0.9300
C50 H50A 0.9300
C51 C52 1.515(16)
C52 C53 1.50(2)
C52 H52A 0.9700
C52 H52B 0.9700
C53 C54 1.382(19)
C53 C58 1.39(2)
C54 C55 1.38(3)
C55 C56 1.29(3)
C55 H55A 0.9300
C56 C57 1.39(4)
C56 H56A 0.9300
C57 C58 1.36(3)
C57 H57A 0.9300
C58 H58A 0.9300
C59 H59A 0.9600
C59 H59B 0.9600
C59 H59C 0.9600
C60 H60A 0.9600
C60 H60B 0.9600
C60 H60C 0.9600
C61 C62 1.38(2)
C61 C66 1.391(18)
C62 C63 1.35(2)
C62 H62A 0.9300
C63 C64 1.42(3)
C63 H63A 0.9300
C64 C65 1.32(3)
C64 H64A 0.9300
C65 C66 1.37(2)
C65 H65A 0.9300
C66 H66A 0.9300
C67 C68 1.43(3)
C67 H67A 0.9700
C67 H67B 0.9700
C68 C69 1.39(3)
C68 H68A 0.9700
C68 H68B 0.9700
C69 C70 1.53(2)
C69 H69A 0.9700
C69 H69B 0.9700
C70 H70A 0.9700
C70 H70B 0.9700

loop_
_platon_squeeze_void_nr
_platon_squeeze_void_average_x
_platon_squeeze_void_average_y
_platon_squeeze_void_average_z
_platon_squeeze_void_volume
_platon_squeeze_void_count_electrons
_platon_squeeze_void_content
1 0.283 0.786 0.030 12 2 ' '
2 0.717 0.286 0.970 12 2 ' '
